data_4505683
loop_
_publ_author_name
'Crihfield, April'
'Hartwell, Joshua'
'Phelps, Dustin'
'Walsh, Rosa Bailey'
'Harris, Jeffery L.'
'Payne, John F.'
'Pennington, William T.'
'Hanks, Timothy W.'

_publ_section_title
;
 Crystal Engineering through Halogen Bonding. 2. Complexes of
 Diacetylene-Linked Heterocycles with Organic Iodides
;
_journal_issue 3
_journal_name_full 'Crystal Growth &amp; Design'
_journal_page_first 313
_journal_paper_doi 10.1021/cg0340042
_journal_volume 3
_journal_year 2003
_chemical_formula_sum 'C28 H12 F4 I2 N2'
_chemical_formula_weight 706.20
_chemical_name_systematic
; 
 ? 
;
_space_group_IT_number 15
_symmetry_space_group_name_Hall '-C 2yc'
_symmetry_space_group_name_H-M 'C 1 2/c 1'
_atom_sites_solution_hydrogens geom
_atom_sites_solution_primary direct
_atom_sites_solution_secondary difmap
_audit_creation_method SHELXL-97
_cell_angle_alpha 90.00
_cell_angle_beta 121.774(6)
_cell_angle_gamma 90.00
_cell_formula_units_Z 4
_cell_length_a 19.293(4)
_cell_length_b 9.5460(19)
_cell_length_c 15.771(3)
_cell_measurement_temperature 293(2)
_cell_volume 2469.3(9)
_computing_structure_refinement 'SHELXL-97 (Sheldrick, 1997)'
_computing_structure_solution 'SHELXS-97 (Sheldrick, 1990)'
_diffrn_ambient_temperature 293(2)
_diffrn_measured_fraction_theta_full 0.967
_diffrn_measured_fraction_theta_max 0.967
_diffrn_radiation_monochromator graphite
_diffrn_radiation_source 'fine-focus sealed tube'
_diffrn_radiation_type MoK\a
_diffrn_radiation_wavelength 0.71073
_diffrn_reflns_av_R_equivalents 0.0323
_diffrn_reflns_av_sigmaI/netI 0.0237
_diffrn_reflns_limit_h_max 23
_diffrn_reflns_limit_h_min -23
_diffrn_reflns_limit_k_max 11
_diffrn_reflns_limit_k_min -12
_diffrn_reflns_limit_l_max 19
_diffrn_reflns_limit_l_min -19
_diffrn_reflns_number 11368
_diffrn_reflns_theta_full 26.73
_diffrn_reflns_theta_max 26.73
_diffrn_reflns_theta_min 2.47
_exptl_absorpt_coefficient_mu 2.597
_exptl_crystal_density_diffrn 1.900
_exptl_crystal_density_method 'not measured'
_exptl_crystal_F_000 1344
_refine_diff_density_max 1.031
_refine_diff_density_min -0.903
_refine_diff_density_rms 0.113
_refine_ls_extinction_method none
_refine_ls_goodness_of_fit_ref 1.112
_refine_ls_hydrogen_treatment mixed
_refine_ls_matrix_type full
_refine_ls_number_parameters 163
_refine_ls_number_reflns 2534
_refine_ls_number_restraints 0
_refine_ls_restrained_S_all 1.112
_refine_ls_R_factor_all 0.0530
_refine_ls_R_factor_gt 0.0492
_refine_ls_shift/su_max 0.000
_refine_ls_shift/su_mean 0.000
_refine_ls_structure_factor_coef Fsqd
_refine_ls_weighting_details 'calc w=1/[\s^2^(Fo^2^)+(0.0073P)^2^+24.3747P] where P=(Fo^2^+2Fc^2^)/3'
_refine_ls_weighting_scheme calc
_refine_ls_wR_factor_gt 0.0861
_refine_ls_wR_factor_ref 0.0869
_reflns_number_gt 2484
_reflns_number_total 2534
_reflns_threshold_expression >2sigma(I)
_cod_data_source_file cg0340042si20030204_083047.cif
_cod_data_source_block 1.F4DIB
_cod_original_cell_volume 2469.4(9)
_cod_database_code 4505683

loop_
_symmetry_equiv_pos_as_xyz
'x, y, z'
'-x, y, -z+1/2'
'x+1/2, y+1/2, z'
'-x+1/2, y+1/2, -z+1/2'
'-x, -y, -z'
'x, -y, z-1/2'
'-x+1/2, -y+1/2, -z'
'x+1/2, -y+1/2, z-1/2'

loop_
_atom_site_label
_atom_site_type_symbol
_atom_site_fract_x
_atom_site_fract_y
_atom_site_fract_z
_atom_site_U_iso_or_equiv
_atom_site_adp_type
_atom_site_occupancy
_atom_site_symmetry_multiplicity
_atom_site_calc_flag
_atom_site_refinement_flags
I1 I 0.108178(19) 0.71738(4) 0.24376(2) 0.04220(13) Uani 1 1 d .
F1 F 0.11842(17) 0.9210(3) 0.4119(2) 0.0519(8) Uani 1 1 d .
F2 F 0.22349(18) 0.9416(3) 0.6066(2) 0.0484(7) Uani 1 1 d .
N1 N -0.0266(2) 0.6470(4) 0.0442(3) 0.0383(9) Uani 1 1 d .
C1 C 0.1940(3) 0.7385(5) 0.3967(3) 0.0336(10) Uani 1 1 d .
C2 C 0.1832(3) 0.8344(5) 0.4542(3) 0.0333(9) Uani 1 1 d .
C3 C 0.2378(3) 0.8460(5) 0.5551(3) 0.0330(9) Uani 1 1 d .
C4 C -0.0696(3) 0.5462(5) 0.0506(3) 0.0382(11) Uani 1 1 d .
H4A H -0.0507 0.5068 0.1129 0.046 Uiso 1 1 calc R
C5 C -0.1435(3) 0.4929(5) -0.0320(3) 0.0328(9) Uani 1 1 d .
C6 C -0.1705(3) 0.5505(5) -0.1239(3) 0.0340(10) Uani 1 1 d .
H6A H -0.2185 0.5181 -0.1793 0.041 Uiso 1 1 calc R
C7 C -0.1264(3) 0.6575(5) -0.1349(3) 0.0337(9) Uani 1 1 d .
C8 C -0.1505(3) 0.7217(6) -0.2273(4) 0.0503(13) Uani 1 1 d .
H8A H -0.1977 0.6915 -0.2847 0.060 Uiso 1 1 calc R
C9 C -0.1064(4) 0.8255(7) -0.2340(4) 0.0625(17) Uani 1 1 d .
H9A H -0.1231 0.8660 -0.2955 0.075 Uiso 1 1 calc R
C10 C -0.0348(4) 0.8729(7) -0.1472(5) 0.0633(17) Uani 1 1 d .
H10A H -0.0048 0.9453 -0.1519 0.076 Uiso 1 1 calc R
C11 C -0.0091(3) 0.8142(6) -0.0570(4) 0.0500(13) Uani 1 1 d .
H11A H 0.0385 0.8463 -0.0008 0.060 Uiso 1 1 calc R
C12 C -0.0537(3) 0.7055(5) -0.0477(3) 0.0347(10) Uani 1 1 d .
C13 C -0.1878(3) 0.3852(5) -0.0172(4) 0.0389(11) Uani 1 1 d .
C14 C -0.2271(3) 0.2992(5) -0.0058(3) 0.0383(10) Uani 1 1 d .

loop_
_atom_site_aniso_label
_atom_site_aniso_U_11
_atom_site_aniso_U_22
_atom_site_aniso_U_33
_atom_site_aniso_U_23
_atom_site_aniso_U_13
_atom_site_aniso_U_12
I1 0.03574(18) 0.0519(2) 0.02983(17) -0.00098(14) 0.01100(13) -0.00217(15)
F1 0.0381(15) 0.0568(19) 0.0482(17) 0.0054(14) 0.0140(13) 0.0193(14)
F2 0.0503(17) 0.0490(18) 0.0447(16) -0.0102(13) 0.0242(14) 0.0073(14)
N1 0.0334(19) 0.045(2) 0.0301(19) -0.0017(17) 0.0120(16) -0.0033(18)
C1 0.026(2) 0.041(3) 0.029(2) 0.0003(18) 0.0112(17) -0.0023(18)
C2 0.026(2) 0.034(2) 0.035(2) 0.0040(19) 0.0120(18) 0.0044(18)
C3 0.031(2) 0.032(2) 0.036(2) -0.0011(19) 0.0172(19) 0.0007(18)
C4 0.039(2) 0.044(3) 0.029(2) -0.001(2) 0.016(2) -0.001(2)
C5 0.038(2) 0.032(2) 0.033(2) -0.0009(18) 0.0215(19) -0.0008(19)
C6 0.029(2) 0.035(2) 0.034(2) -0.0025(19) 0.0142(19) -0.0054(18)
C7 0.034(2) 0.032(2) 0.033(2) -0.0007(19) 0.0166(19) -0.0030(19)
C8 0.047(3) 0.057(3) 0.037(3) -0.003(2) 0.016(2) -0.017(3)
C9 0.059(3) 0.072(4) 0.050(3) 0.014(3) 0.023(3) -0.020(3)
C10 0.057(3) 0.063(4) 0.063(4) 0.013(3) 0.028(3) -0.023(3)
C11 0.036(3) 0.054(3) 0.052(3) -0.006(3) 0.018(2) -0.016(2)
C12 0.030(2) 0.038(3) 0.033(2) -0.0036(19) 0.0149(18) -0.0020(19)
C13 0.042(3) 0.039(3) 0.036(2) -0.001(2) 0.020(2) -0.003(2)
C14 0.040(2) 0.041(3) 0.034(2) 0.002(2) 0.019(2) -0.005(2)

loop_
_atom_type_symbol
_atom_type_description
_atom_type_scat_dispersion_real
_atom_type_scat_dispersion_imag
_atom_type_scat_source
C C 0.0033 0.0016 'International Tables Vol C Tables 4.2.6.8 and 6.1.1.4'
H H 0.0000 0.0000 'International Tables Vol C Tables 4.2.6.8 and 6.1.1.4'
N N 0.0061 0.0033 'International Tables Vol C Tables 4.2.6.8 and 6.1.1.4'
F F 0.0171 0.0103 'International Tables Vol C Tables 4.2.6.8 and 6.1.1.4'
I I -0.4742 1.8119 'International Tables Vol C Tables 4.2.6.8 and 6.1.1.4'

loop_
_geom_angle_atom_site_label_1
_geom_angle_atom_site_label_2
_geom_angle_atom_site_label_3
_geom_angle
_geom_angle_site_symmetry_1
_geom_angle_site_symmetry_3
C1 I1 N1 168.37(15) . .
C4 N1 C12 118.4(4) . .
C4 N1 I1 109.1(3) . .
C12 N1 I1 132.3(3) . .
C3 C1 C2 117.1(4) 7_566 .
C3 C1 I1 121.6(3) 7_566 .
C2 C1 I1 121.3(3) . .
F1 C2 C3 118.1(4) . .
F1 C2 C1 120.2(4) . .
C3 C2 C1 121.7(4) . .
F2 C3 C2 118.6(4) . .
F2 C3 C1 120.2(4) . 7_566
C2 C3 C1 121.2(4) . 7_566
N1 C4 C5 124.2(4) . .
C6 C5 C4 117.6(4) . .
C6 C5 C13 122.2(4) . .
C4 C5 C13 120.2(4) . .
C5 C6 C7 120.5(4) . .
C6 C7 C8 123.6(4) . .
C6 C7 C12 117.9(4) . .
C8 C7 C12 118.5(4) . .
C9 C8 C7 121.4(5) . .
C8 C9 C10 119.7(5) . .
C11 C10 C9 121.0(5) . .
C10 C11 C12 120.6(5) . .
N1 C12 C11 119.8(4) . .
N1 C12 C7 121.4(4) . .
C11 C12 C7 118.8(4) . .
C14 C13 C5 177.4(5) . .
C13 C14 C14 179.2(7) . 7_455

loop_
_geom_bond_atom_site_label_1
_geom_bond_atom_site_label_2
_geom_bond_distance
_geom_bond_site_symmetry_2
I1 C1 2.096(4) .
I1 N1 2.916(4) .
F1 C2 1.346(5) .
F2 C3 1.343(5) .
N1 C4 1.309(6) .
N1 C12 1.373(6) .
C1 C3 1.380(6) 7_566
C1 C2 1.381(7) .
C2 C3 1.374(6) .
C3 C1 1.380(6) 7_566
C4 C5 1.425(6) .
C5 C6 1.371(6) .
C5 C13 1.433(6) .
C6 C7 1.398(6) .
C7 C8 1.416(7) .
C7 C12 1.427(6) .
C8 C9 1.345(8) .
C9 C10 1.413(8) .
C10 C11 1.357(8) .
C11 C12 1.404(7) .
C13 C14 1.193(7) .
C14 C14 1.366(9) 7_455

loop_
_geom_torsion_atom_site_label_1
_geom_torsion_atom_site_label_2
_geom_torsion_atom_site_label_3
_geom_torsion_atom_site_label_4
_geom_torsion
_geom_torsion_site_symmetry_1
_geom_torsion_site_symmetry_4
C1 I1 N1 C4 -4.5(9) . .
C1 I1 N1 C12 170.1(7) . .
N1 I1 C1 C3 88.7(8) . 7_566
N1 I1 C1 C2 -88.9(9) . .
C3 C1 C2 F1 179.4(4) 7_566 .
I1 C1 C2 F1 -2.8(6) . .
C3 C1 C2 C3 0.2(8) 7_566 .
I1 C1 C2 C3 177.9(3) . .
F1 C2 C3 F2 0.8(6) . .
C1 C2 C3 F2 -180.0(4) . .
F1 C2 C3 C1 -179.4(4) . 7_566
C1 C2 C3 C1 -0.2(8) . 7_566
C12 N1 C4 C5 -0.3(7) . .
I1 N1 C4 C5 175.2(4) . .
N1 C4 C5 C6 0.6(7) . .
N1 C4 C5 C13 -177.9(5) . .
C4 C5 C6 C7 0.0(7) . .
C13 C5 C6 C7 178.6(5) . .
C5 C6 C7 C8 180.0(5) . .
C5 C6 C7 C12 -1.0(7) . .
C6 C7 C8 C9 179.2(6) . .
C12 C7 C8 C9 0.1(9) . .
C7 C8 C9 C10 -0.4(11) . .
C8 C9 C10 C11 0.6(11) . .
C9 C10 C11 C12 -0.5(10) . .
C4 N1 C12 C11 179.8(5) . .
I1 N1 C12 C11 5.6(7) . .
C4 N1 C12 C7 -0.8(7) . .
I1 N1 C12 C7 -175.0(3) . .
C10 C11 C12 N1 179.7(6) . .
C10 C11 C12 C7 0.3(8) . .
C6 C7 C12 N1 1.4(7) . .
C8 C7 C12 N1 -179.5(5) . .
C6 C7 C12 C11 -179.2(5) . .
C8 C7 C12 C11 -0.1(7) . .
C6 C5 C13 C14 -66(12) . .
C4 C5 C13 C14 113(11) . .
C5 C13 C14 C14 71(59) . 7_455
